data_4117356
loop_
_publ_author_name
'Michael E. Tauchert'
'Christopher D. Incarvito'
'Arnold L. Rheingold'
'Robert G. Bergman'
'Jonathan A. Ellman'

_publ_contact_author_address
;
Department of Chemistry
Yale University
New Haven, CT 06520
United States
;
_publ_contact_author_email jonathan.ellman@yale.edu
_publ_contact_author_name 'Jonathan A. Ellman'
_publ_section_title
;
 Mechanism of the Rhodium(III)-Catalyzed Arylation of Imines via C-H Bond
 Functionalization: Inhibition by Substrate
;
_journal_name_full 'Journal of the American Chemical Society'
_journal_page_first 1482
_journal_page_last 1485
_journal_paper_doi 10.1021/ja211110h
_journal_volume 134
_journal_year 2012
_chemical_formula_moiety 'C34 H37 F9 N2 O2 Rh Sb'
_chemical_formula_sum 'C34 H37 F9 N2 O2 Rh Sb'
_chemical_formula_weight 901.32
_chemical_name_common 'complex 4c'
_space_group_IT_number 14
_symmetry_cell_setting monoclinic
_symmetry_Int_Tables_number 14
_symmetry_space_group_name_Hall '-P 2ybc'
_symmetry_space_group_name_H-M 'P 1 21/c 1'
_atom_sites_solution_hydrogens geom
_atom_sites_solution_primary direct
_atom_sites_solution_secondary difmap
_cell_angle_alpha 90.0000
_cell_angle_beta 110.357(8)
_cell_angle_gamma 90.0000
_cell_formula_units_Z 4
_cell_length_a 20.9479(15)
_cell_length_b 10.8946(3)
_cell_length_c 17.4188(4)
_cell_measurement_reflns_used 13033
_cell_measurement_temperature 93
_cell_measurement_theta_max 68.20
_cell_measurement_theta_min 2.25
_cell_volume 3727.0(4)
_computing_cell_refinement 'CrystalClear-SM Expert 2.0 r5'
_computing_data_collection 'CrystalClear-SM Expert 2.0 r5 (Rigaku, 2010)'
_computing_data_reduction 'CrystalClear-SM Expert 2.0 r5'
_computing_molecular_graphics 'CrystalStructure 4.0'
_computing_publication_material 'CrystalStructure 4.0 (Rigaku, 2010)'
_computing_structure_refinement 'SHELXL97 (Sheldrick, 1997)'
_computing_structure_solution 'SIR2004 (Burla, et al., 2005)'
_diffrn_ambient_temperature 93
_diffrn_detector_area_resol_mean 10.000
_diffrn_measured_fraction_theta_full 0.979
_diffrn_measured_fraction_theta_max 0.979
_diffrn_measurement_device_type 'Rigaku R-AXIS RAPID imaging plate'
_diffrn_measurement_method \w
_diffrn_radiation_type 'Cu K\a'
_diffrn_radiation_wavelength 1.54187
_diffrn_reflns_av_R_equivalents 0.1290
_diffrn_reflns_limit_h_max 25
_diffrn_reflns_limit_h_min -25
_diffrn_reflns_limit_k_max 13
_diffrn_reflns_limit_k_min -8
_diffrn_reflns_limit_l_max 19
_diffrn_reflns_limit_l_min -20
_diffrn_reflns_number 22948
_diffrn_reflns_theta_full 68.22
_diffrn_reflns_theta_max 68.22
_diffrn_standards_number 0
_exptl_absorpt_coefficient_mu 10.000
_exptl_absorpt_correction_T_max 0.449
_exptl_absorpt_correction_T_min 0.131
_exptl_absorpt_correction_type multi-scan
_exptl_absorpt_process_details
;
    Higashi, T. (1995). Program for Absorption Correction.
    Rigaku Corporation, Tokyo, Japan.
;
_exptl_crystal_colour orange
_exptl_crystal_density_diffrn 1.606
_exptl_crystal_description plate
_exptl_crystal_F_000 1792.00
_exptl_crystal_size_max 0.20
_exptl_crystal_size_mid 0.20
_exptl_crystal_size_min 0.08
_refine_diff_density_max 1.820
_refine_diff_density_min -1.290
_refine_ls_extinction_coef 0.00022(6)
_refine_ls_extinction_method SHELXL
_refine_ls_goodness_of_fit_ref 1.035
_refine_ls_hydrogen_treatment constr
_refine_ls_number_parameters 440
_refine_ls_number_reflns 6705
_refine_ls_number_restraints 0
_refine_ls_R_factor_gt 0.0922
_refine_ls_shift/su_max 0.050
_refine_ls_structure_factor_coef Fsqd
_refine_ls_weighting_details 'w = 1/[\s^2^(Fo^2^)+(0.1053P)^2^+0.0000P] where P=(Fo^2^+2Fc^2^)/3'
_refine_ls_weighting_scheme calc
_refine_ls_wR_factor_ref 0.2446
_reflns_number_gt 3841
_reflns_number_total 7066
_reflns_threshold_expression F^2^>2.0\s(F^2^)
_cod_data_source_file ja211110h_si_002_3.cif
_cod_data_source_block complex4c
_cod_original_cell_volume 3727.0(3)
_cod_database_code 4117356

loop_
_symmetry_equiv_pos_site_id
_symmetry_equiv_pos_as_xyz
1 +X,+Y,+Z
2 -X,1/2+Y,1/2-Z
3 -X,-Y,-Z
4 +X,1/2-Y,1/2+Z

loop_
_atom_site_label
_atom_site_type_symbol
_atom_site_fract_x
_atom_site_fract_y
_atom_site_fract_z
_atom_site_U_iso_or_equiv
_atom_site_adp_type
_atom_site_occupancy
_atom_site_symmetry_multiplicity
_atom_site_calc_flag
_atom_site_refinement_flags
Sb(1) Sb 0.63136(4) 0.16196(6) 0.37316(4) 0.0467(3) Uani 1.00 4 d .
Rh(1) Rh 0.70734(4) 0.56475(7) 0.61027(5) 0.0447(3) Uani 1.00 4 d .
F(1) F 1.0410(8) 1.1214(14) 0.7513(11) 0.079(5) Uiso 0.50 4 d P
F(1') F 1.0222(11) 1.1490(18) 0.7862(13) 0.113(7) Uiso 0.50 4 d P
F(2) F 0.9696(8) 1.2358(14) 0.7787(10) 0.076(4) Uiso 0.50 4 d P
F(2') F 0.9541(9) 1.2901(19) 0.7221(13) 0.114(6) Uiso 0.50 4 d P
F(3) F 0.9814(8) 1.2662(14) 0.6608(9) 0.077(4) Uiso 0.50 4 d P
F(3') F 1.0156(10) 1.1983(18) 0.6688(12) 0.106(6) Uiso 0.50 4 d P
F(4) F 0.6952(3) 0.2530(5) 0.4563(4) 0.0658(19) Uani 1.00 4 d .
F(5) F 0.6921(3) 0.0311(6) 0.3898(4) 0.073(2) Uani 1.00 4 d .
F(6) F 0.5668(4) 0.0705(6) 0.2921(4) 0.079(2) Uani 1.00 4 d .
F(7) F 0.5693(3) 0.2919(6) 0.3545(4) 0.077(2) Uani 1.00 4 d .
F(8) F 0.5959(4) 0.0964(6) 0.4490(4) 0.086(2) Uani 1.00 4 d .
F(9) F 0.6638(4) 0.2287(6) 0.2974(4) 0.092(3) Uani 1.00 4 d .
O(1) O 0.7783(4) 0.5155(6) 0.5518(4) 0.056(2) Uani 1.00 4 d .
O(2) O 0.8313(4) 0.6713(7) 0.5101(5) 0.070(3) Uani 1.00 4 d .
N(1) N 0.6428(5) 0.6291(8) 0.4922(5) 0.047(2) Uani 1.00 4 d .
N(2) N 0.7718(5) 0.7101(8) 0.6001(6) 0.055(3) Uani 1.00 4 d .
C(1) C 0.6327(6) 0.5405(9) 0.6691(6) 0.041(3) Uani 1.00 4 d .
C(2) C 0.6931(6) 0.5885(9) 0.7273(6) 0.040(3) Uani 1.00 4 d .
C(3) C 0.7474(5) 0.5046(9) 0.7330(6) 0.035(2) Uani 1.00 4 d .
C(4) C 0.7173(6) 0.4014(9) 0.6818(6) 0.043(3) Uani 1.00 4 d .
C(5) C 0.6472(7) 0.4223(10) 0.6395(7) 0.051(3) Uani 1.00 4 d .
C(6) C 0.5623(6) 0.5969(10) 0.6428(7) 0.059(3) Uani 1.00 4 d .
C(7) C 0.7015(6) 0.7044(9) 0.7738(6) 0.049(3) Uani 1.00 4 d .
C(8) C 0.8189(6) 0.5168(11) 0.7903(7) 0.059(3) Uani 1.00 4 d .
C(9) C 0.7580(6) 0.2919(9) 0.6714(7) 0.058(3) Uani 1.00 4 d .
C(10) C 0.5989(6) 0.3382(9) 0.5833(7) 0.057(3) Uani 1.00 4 d .
C(11) C 0.6282(6) 0.5506(10) 0.4297(6) 0.046(3) Uani 1.00 4 d .
C(12) C 0.5878(6) 0.5835(10) 0.3515(7) 0.052(3) Uani 1.00 4 d .
C(13) C 0.5624(6) 0.6997(11) 0.3377(7) 0.059(3) Uani 1.00 4 d .
C(14) C 0.5762(6) 0.7823(10) 0.4006(6) 0.051(3) Uani 1.00 4 d .
C(15) C 0.6172(5) 0.7476(10) 0.4789(7) 0.045(3) Uani 1.00 4 d .
C(16) C 0.6309(6) 0.8335(9) 0.5485(7) 0.047(3) Uani 1.00 4 d .
C(17) C 0.5751(6) 0.8811(10) 0.5646(7) 0.051(3) Uani 1.00 4 d .
C(18) C 0.5820(6) 0.9640(10) 0.6269(7) 0.049(3) Uani 1.00 4 d .
C(19) C 0.6469(7) 1.0085(9) 0.6710(7) 0.056(3) Uani 1.00 4 d .
C(20) C 0.7021(6) 0.9697(9) 0.6533(7) 0.049(3) Uani 1.00 4 d .
C(21) C 0.6968(6) 0.8769(10) 0.5938(6) 0.042(3) Uani 1.00 4 d .
C(22) C 0.7576(5) 0.8366(9) 0.5729(7) 0.048(3) Uani 1.00 4 d .
C(23) C 0.8179(5) 0.9201(9) 0.6075(6) 0.043(3) Uani 1.00 4 d .
C(24) C 0.8674(6) 0.8960(10) 0.6831(7) 0.056(3) Uani 1.00 4 d .
C(25) C 0.9202(6) 0.9789(11) 0.7168(8) 0.064(4) Uani 1.00 4 d .
C(26) C 0.9247(6) 1.0848(11) 0.6759(8) 0.054(3) Uani 1.00 4 d .
C(27) C 0.8748(6) 1.1100(12) 0.5995(8) 0.064(4) Uani 1.00 4 d .
C(28) C 0.8229(6) 1.0254(10) 0.5666(7) 0.053(3) Uani 1.00 4 d .
C(29) C 0.9790(9) 1.1757(14) 0.7156(10) 0.087(5) Uani 1.00 4 d .
C(30) C 0.7959(7) 0.6301(12) 0.5521(8) 0.063(4) Uani 1.00 4 d .
C(31) C 0.8612(8) 0.5855(13) 0.4661(8) 0.070(4) Uani 1.00 4 d .
C(32) C 0.8998(7) 0.6750(12) 0.4283(8) 0.089(5) Uani 1.00 4 d .
C(33) C 0.9106(8) 0.5020(13) 0.5269(9) 0.103(5) Uani 1.00 4 d .
C(34) C 0.8093(7) 0.5119(14) 0.4023(9) 0.090(5) Uani 1.00 4 d .
H(6A) H 0.5631 0.6779 0.6188 0.071 Uiso 1.00 4 calc R
H(6B) H 0.5481 0.6054 0.6906 0.071 Uiso 1.00 4 calc R
H(6C) H 0.5300 0.5437 0.6022 0.071 Uiso 1.00 4 calc R
H(7A) H 0.7339 0.7575 0.7604 0.059 Uiso 1.00 4 calc R
H(7B) H 0.7186 0.6865 0.8326 0.059 Uiso 1.00 4 calc R
H(7C) H 0.6574 0.7462 0.7592 0.059 Uiso 1.00 4 calc R
H(8A) H 0.8196 0.5157 0.8468 0.071 Uiso 1.00 4 calc R
H(8B) H 0.8381 0.5945 0.7798 0.071 Uiso 1.00 4 calc R
H(8C) H 0.8461 0.4483 0.7819 0.071 Uiso 1.00 4 calc R
H(9A) H 0.7563 0.2879 0.6145 0.070 Uiso 1.00 4 calc R
H(9B) H 0.7385 0.2166 0.6848 0.070 Uiso 1.00 4 calc R
H(9C) H 0.8053 0.3003 0.7080 0.070 Uiso 1.00 4 calc R
H(10A) H 0.5973 0.2615 0.6119 0.068 Uiso 1.00 4 calc R
H(10B) H 0.6134 0.3210 0.5367 0.068 Uiso 1.00 4 calc R
H(10C) H 0.5536 0.3758 0.5637 0.068 Uiso 1.00 4 calc R
H(11) H 0.6462 0.4697 0.4393 0.055 Uiso 1.00 4 calc R
H(12) H 0.5779 0.5260 0.3079 0.063 Uiso 1.00 4 calc R
H(13) H 0.5348 0.7236 0.2839 0.070 Uiso 1.00 4 calc R
H(14) H 0.5578 0.8629 0.3907 0.061 Uiso 1.00 4 calc R
H(17) H 0.5307 0.8557 0.5314 0.062 Uiso 1.00 4 calc R
H(18) H 0.5435 0.9900 0.6395 0.058 Uiso 1.00 4 calc R
H(19) H 0.6527 1.0665 0.7136 0.067 Uiso 1.00 4 calc R
H(20) H 0.7453 1.0055 0.6814 0.059 Uiso 1.00 4 calc R
H(22) H 0.7442 0.8376 0.5120 0.058 Uiso 1.00 4 calc R
H(24) H 0.8651 0.8228 0.7118 0.067 Uiso 1.00 4 calc R
H(25) H 0.9536 0.9622 0.7689 0.077 Uiso 1.00 4 calc R
H(27) H 0.8766 1.1835 0.5708 0.077 Uiso 1.00 4 calc R
H(28) H 0.7898 1.0409 0.5142 0.064 Uiso 1.00 4 calc R
H(32A) H 0.9284 0.6281 0.4048 0.107 Uiso 1.00 4 calc R
H(32B) H 0.9285 0.7299 0.4710 0.107 Uiso 1.00 4 calc R
H(32C) H 0.8668 0.7237 0.3852 0.107 Uiso 1.00 4 calc R
H(33A) H 0.9324 0.4480 0.4984 0.124 Uiso 1.00 4 calc R
H(33B) H 0.8862 0.4523 0.5547 0.124 Uiso 1.00 4 calc R
H(33C) H 0.9455 0.5513 0.5674 0.124 Uiso 1.00 4 calc R
H(34A) H 0.7820 0.4649 0.4278 0.109 Uiso 1.00 4 calc R
H(34B) H 0.8321 0.4553 0.3765 0.109 Uiso 1.00 4 calc R
H(34C) H 0.7795 0.5670 0.3607 0.109 Uiso 1.00 4 calc R

loop_
_atom_site_aniso_label
_atom_site_aniso_U_11
_atom_site_aniso_U_22
_atom_site_aniso_U_33
_atom_site_aniso_U_12
_atom_site_aniso_U_13
_atom_site_aniso_U_23
Sb(1) 0.0672(6) 0.0312(5) 0.0416(5) 0.0026(4) 0.0188(4) -0.0014(3)
Rh(1) 0.0626(7) 0.0302(5) 0.0440(5) 0.0001(4) 0.0219(5) 0.0016(4)
F(4) 0.071(5) 0.048(4) 0.075(4) -0.012(3) 0.021(4) -0.015(4)
F(5) 0.091(5) 0.049(4) 0.069(4) 0.024(4) 0.015(4) -0.002(4)
F(6) 0.085(5) 0.055(4) 0.077(5) 0.010(4) 0.005(4) -0.018(4)
F(7) 0.084(5) 0.055(4) 0.079(5) 0.019(4) 0.011(4) -0.007(4)
F(8) 0.136(7) 0.061(5) 0.079(5) -0.028(5) 0.060(5) -0.011(4)
F(9) 0.166(8) 0.057(5) 0.068(5) -0.015(5) 0.058(5) -0.009(4)
O(1) 0.092(6) 0.027(4) 0.054(5) 0.006(4) 0.034(4) 0.007(4)
O(2) 0.090(7) 0.049(5) 0.095(7) -0.002(5) 0.061(6) -0.008(5)
N(1) 0.056(6) 0.039(5) 0.052(6) 0.006(5) 0.027(5) 0.013(5)
N(2) 0.058(6) 0.024(5) 0.087(7) -0.003(5) 0.029(6) 0.011(5)
C(1) 0.053(7) 0.040(6) 0.032(6) -0.003(6) 0.019(5) 0.012(5)
C(2) 0.055(7) 0.033(6) 0.043(6) -0.011(5) 0.034(6) 0.009(5)
C(3) 0.033(6) 0.032(6) 0.049(6) -0.002(5) 0.025(5) -0.008(5)
C(4) 0.068(8) 0.024(6) 0.038(6) 0.000(5) 0.021(6) 0.014(5)
C(5) 0.072(9) 0.031(6) 0.053(7) 0.013(6) 0.023(7) 0.015(6)
C(6) 0.053(8) 0.064(8) 0.066(8) -0.003(7) 0.028(7) 0.016(7)
C(7) 0.081(9) 0.032(6) 0.046(6) 0.002(6) 0.037(6) -0.003(5)
C(8) 0.060(8) 0.055(8) 0.063(8) -0.003(6) 0.023(7) -0.005(7)
C(9) 0.076(9) 0.030(6) 0.071(8) 0.010(6) 0.029(7) 0.011(6)
C(10) 0.064(8) 0.048(7) 0.049(7) -0.021(6) 0.009(6) 0.007(6)
C(11) 0.066(8) 0.035(6) 0.040(6) -0.009(6) 0.022(6) -0.012(5)
C(12) 0.057(8) 0.050(7) 0.045(7) -0.008(6) 0.011(6) 0.006(6)
C(13) 0.071(9) 0.052(7) 0.035(6) -0.015(7) -0.003(6) 0.008(6)
C(14) 0.058(8) 0.044(7) 0.042(7) -0.002(6) 0.008(6) 0.025(6)
C(15) 0.039(7) 0.052(7) 0.049(7) -0.003(6) 0.022(6) 0.006(6)
C(16) 0.063(8) 0.037(7) 0.053(7) 0.013(6) 0.034(7) 0.008(5)
C(17) 0.062(8) 0.043(7) 0.051(7) -0.008(6) 0.023(6) 0.014(6)
C(18) 0.048(7) 0.043(7) 0.056(7) 0.006(6) 0.019(6) 0.010(6)
C(19) 0.085(10) 0.025(6) 0.059(8) 0.020(6) 0.028(7) 0.003(6)
C(20) 0.057(8) 0.023(6) 0.063(8) 0.010(5) 0.014(6) 0.016(6)
C(21) 0.043(7) 0.034(6) 0.046(6) 0.004(5) 0.012(6) 0.008(5)
C(22) 0.044(7) 0.030(6) 0.069(8) -0.005(5) 0.018(6) -0.002(5)
C(23) 0.041(7) 0.040(6) 0.044(6) -0.007(5) 0.012(5) -0.001(5)
C(24) 0.075(9) 0.033(7) 0.056(8) -0.008(6) 0.017(7) 0.007(6)
C(25) 0.068(9) 0.048(8) 0.069(9) 0.005(7) 0.014(7) 0.012(7)
C(26) 0.048(8) 0.048(7) 0.063(8) -0.015(6) 0.016(7) -0.008(6)
C(27) 0.065(9) 0.048(8) 0.076(9) -0.016(7) 0.020(8) -0.007(7)
C(28) 0.065(8) 0.045(7) 0.051(7) 0.000(6) 0.023(6) 0.003(6)
C(29) 0.109(14) 0.063(10) 0.073(11) 0.013(10) 0.010(10) 0.006(9)
C(30) 0.092(11) 0.053(8) 0.055(8) -0.017(8) 0.041(8) -0.003(7)
C(31) 0.105(12) 0.059(9) 0.051(8) 0.008(9) 0.034(8) 0.020(7)
C(32) 0.108(12) 0.095(11) 0.079(10) 0.038(9) 0.049(9) 0.036(9)
C(33) 0.129(14) 0.086(11) 0.122(13) 0.050(11) 0.078(11) 0.022(11)
C(34) 0.126(14) 0.064(10) 0.103(12) 0.004(9) 0.067(11) -0.007(9)

loop_
_atom_type_symbol
_atom_type_description
_atom_type_scat_dispersion_real
_atom_type_scat_dispersion_imag
_atom_type_scat_source
Sb Sb -0.056 5.895
;
International Tables for Crystallography
(1992, Vol. C, Tables 4.2.6.8 and 6.1.1.4)
;
Rh Rh 0.093 3.605
;
International Tables for Crystallography
(1992, Vol. C, Tables 4.2.6.8 and 6.1.1.4)
;
F F 0.073 0.053
;
International Tables for Crystallography
(1992, Vol. C, Tables 4.2.6.8 and 6.1.1.4)
;
O O 0.049 0.032
;
International Tables for Crystallography
(1992, Vol. C, Tables 4.2.6.8 and 6.1.1.4)
;
N N 0.031 0.018
;
International Tables for Crystallography
(1992, Vol. C, Tables 4.2.6.8 and 6.1.1.4)
;
C C 0.018 0.009
;
International Tables for Crystallography
(1992, Vol. C, Tables 4.2.6.8 and 6.1.1.4)
;
H H 0.000 0.000
;
International Tables for Crystallography
(1992, Vol. C, Table 6.1.1.4)
;

loop_
_geom_angle_atom_site_label_1
_geom_angle_atom_site_label_2
_geom_angle_atom_site_label_3
_geom_angle
_geom_angle_publ_flag
F(4) Sb(1) F(5) 91.1(3) yes
F(4) Sb(1) F(6) 178.7(3) yes
F(4) Sb(1) F(7) 90.0(3) yes
F(4) Sb(1) F(8) 90.4(3) yes
F(4) Sb(1) F(9) 90.2(3) yes
F(5) Sb(1) F(6) 89.1(3) yes
F(5) Sb(1) F(7) 178.8(3) yes
F(5) Sb(1) F(8) 90.8(3) yes
F(5) Sb(1) F(9) 90.7(3) yes
F(6) Sb(1) F(7) 89.7(3) yes
F(6) Sb(1) F(8) 88.3(3) yes
F(6) Sb(1) F(9) 91.1(3) yes
F(7) Sb(1) F(8) 89.4(3) yes
F(7) Sb(1) F(9) 89.1(3) yes
F(8) Sb(1) F(9) 178.4(3) yes
O(1) Rh(1) N(1) 86.4(3) yes
O(1) Rh(1) N(2) 65.2(3) yes
O(1) Rh(1) C(1) 158.5(3) yes
O(1) Rh(1) C(2) 145.0(3) yes
O(1) Rh(1) C(3) 107.8(3) yes
O(1) Rh(1) C(4) 97.2(4) yes
O(1) Rh(1) C(5) 119.2(4) yes
O(1) Rh(1) C(30) 31.3(4) yes
N(1) Rh(1) N(2) 83.3(3) yes
N(1) Rh(1) C(1) 100.1(4) yes
N(1) Rh(1) C(2) 127.7(4) yes
N(1) Rh(1) C(3) 165.2(4) yes
N(1) Rh(1) C(4) 136.9(3) yes
N(1) Rh(1) C(5) 103.6(4) yes
N(1) Rh(1) C(30) 80.1(4) yes
N(2) Rh(1) C(1) 135.6(4) yes
N(2) Rh(1) C(2) 106.7(4) yes
N(2) Rh(1) C(3) 105.9(4) yes
N(2) Rh(1) C(4) 137.0(4) yes
N(2) Rh(1) C(5) 171.7(4) yes
N(2) Rh(1) C(30) 34.4(4) yes
C(1) Rh(1) C(2) 38.2(4) yes
C(1) Rh(1) C(3) 65.2(4) yes
C(1) Rh(1) C(4) 64.1(4) yes
C(1) Rh(1) C(5) 39.4(4) yes
C(1) Rh(1) C(30) 170.0(4) yes
C(2) Rh(1) C(3) 39.1(4) yes
C(2) Rh(1) C(4) 64.6(4) yes
C(2) Rh(1) C(5) 65.5(4) yes
C(2) Rh(1) C(30) 135.0(4) yes
C(3) Rh(1) C(4) 39.5(4) yes
C(3) Rh(1) C(5) 66.4(4) yes
C(3) Rh(1) C(30) 114.0(4) yes
C(4) Rh(1) C(5) 38.3(4) yes
C(4) Rh(1) C(30) 122.4(5) yes
C(5) Rh(1) C(30) 150.5(5) yes
Rh(1) O(1) C(30) 90.0(8) yes
C(30) O(2) C(31) 120.3(10) yes
Rh(1) N(1) C(11) 117.5(7) yes
Rh(1) N(1) C(15) 122.8(7) yes
C(11) N(1) C(15) 119.7(8) yes
Rh(1) N(2) C(22) 131.9(7) yes
Rh(1) N(2) C(30) 87.6(7) yes
C(22) N(2) C(30) 117.8(11) yes
Rh(1) C(1) C(2) 71.4(7) yes
Rh(1) C(1) C(5) 70.6(8) yes
Rh(1) C(1) C(6) 126.6(8) yes
C(2) C(1) C(5) 109.6(9) yes
C(2) C(1) C(6) 126.8(10) yes
C(5) C(1) C(6) 123.5(9) yes
Rh(1) C(2) C(1) 70.4(7) yes
Rh(1) C(2) C(3) 68.0(6) yes
Rh(1) C(2) C(7) 125.9(8) yes
C(1) C(2) C(3) 107.7(9) yes
C(1) C(2) C(7) 127.8(10) yes
C(3) C(2) C(7) 124.5(9) yes
Rh(1) C(3) C(2) 72.9(6) yes
Rh(1) C(3) C(4) 71.4(5) yes
Rh(1) C(3) C(8) 127.2(8) yes
C(2) C(3) C(4) 106.7(8) yes
C(2) C(3) C(8) 125.3(9) yes
C(4) C(3) C(8) 127.5(9) yes
Rh(1) C(4) C(3) 69.1(5) yes
Rh(1) C(4) C(5) 71.9(6) yes
Rh(1) C(4) C(9) 122.0(9) yes
C(3) C(4) C(5) 110.5(9) yes
C(3) C(4) C(9) 123.1(9) yes
C(5) C(4) C(9) 126.2(9) yes
Rh(1) C(5) C(1) 70.1(7) yes
Rh(1) C(5) C(4) 69.8(7) yes
Rh(1) C(5) C(10) 128.0(9) yes
C(1) C(5) C(4) 105.3(9) yes
C(1) C(5) C(10) 127.6(11) yes
C(4) C(5) C(10) 126.9(10) yes
N(1) C(11) C(12) 121.9(10) yes
C(11) C(12) C(13) 119.0(10) yes
C(12) C(13) C(14) 120.6(10) yes
C(13) C(14) C(15) 119.6(10) yes
N(1) C(15) C(14) 119.2(10) yes
N(1) C(15) C(16) 119.9(9) yes
C(14) C(15) C(16) 120.8(10) yes
C(15) C(16) C(17) 117.5(10) yes
C(15) C(16) C(21) 123.0(12) yes
C(17) C(16) C(21) 119.2(10) yes
C(16) C(17) C(18) 122.4(10) yes
C(17) C(18) C(19) 118.4(12) yes
C(18) C(19) C(20) 120.6(11) yes
C(19) C(20) C(21) 121.8(10) yes
C(16) C(21) C(20) 117.3(11) yes
C(16) C(21) C(22) 120.8(10) yes
C(20) C(21) C(22) 121.6(9) yes
N(2) C(22) C(21) 107.0(10) yes
N(2) C(22) C(23) 113.3(8) yes
C(21) C(22) C(23) 113.1(9) yes
C(22) C(23) C(24) 120.7(10) yes
C(22) C(23) C(28) 120.2(9) yes
C(24) C(23) C(28) 118.9(10) yes
C(23) C(24) C(25) 119.9(11) yes
C(24) C(25) C(26) 120.9(10) yes
C(25) C(26) C(27) 119.5(11) yes
C(25) C(26) C(29) 119.8(11) yes
C(27) C(26) C(29) 120.5(12) yes
C(26) C(27) C(28) 118.6(12) yes
C(23) C(28) C(27) 122.1(10) yes
F(1) C(29) F(1') 38.9(15) yes
F(1) C(29) F(2) 102.9(14) yes
F(1) C(29) F(2') 133.3(15) yes
F(1) C(29) F(3) 111.4(18) yes
F(1) C(29) F(3') 72.4(15) yes
F(1) C(29) C(26) 112.1(13) yes
F(1') C(29) F(2) 65.4(15) yes
F(1') C(29) F(2') 106.8(17) yes
F(1') C(29) F(3) 129.7(18) yes
F(1') C(29) F(3') 105.5(19) yes
F(1') C(29) C(26) 117.8(16) yes
F(2) C(29) F(2') 47.6(13) yes
F(2) C(29) F(3) 105.4(14) yes
F(2) C(29) F(3') 133.7(16) yes
F(2) C(29) C(26) 113.4(17) yes
F(2') C(29) F(3) 61.0(14) yes
F(2') C(29) F(3') 101.5(17) yes
F(2') C(29) C(26) 113.2(15) yes
F(3) C(29) F(3') 43.5(13) yes
F(3) C(29) C(26) 111.1(13) yes
F(3') C(29) C(26) 110.5(15) yes
Rh(1) C(30) O(1) 58.7(7) yes
Rh(1) C(30) O(2) 168.6(8) yes
Rh(1) C(30) N(2) 58.0(7) yes
O(1) C(30) O(2) 123.3(13) yes
O(1) C(30) N(2) 115.7(13) yes
O(2) C(30) N(2) 121.0(11) yes
O(2) C(31) C(32) 101.5(10) yes
O(2) C(31) C(33) 109.2(11) yes
O(2) C(31) C(34) 113.2(13) yes
C(32) C(31) C(33) 110.4(13) yes
C(32) C(31) C(34) 112.0(12) yes
C(33) C(31) C(34) 110.2(12) yes
C(1) C(6) H(6A) 109.473 yes
C(1) C(6) H(6B) 109.482 yes
C(1) C(6) H(6C) 109.467 yes
H(6A) C(6) H(6B) 109.470 yes
H(6A) C(6) H(6C) 109.468 yes
H(6B) C(6) H(6C) 109.466 yes
C(2) C(7) H(7A) 109.464 yes
C(2) C(7) H(7B) 109.473 yes
C(2) C(7) H(7C) 109.466 yes
H(7A) C(7) H(7B) 109.469 yes
H(7A) C(7) H(7C) 109.476 yes
H(7B) C(7) H(7C) 109.479 yes
C(3) C(8) H(8A) 109.476 yes
C(3) C(8) H(8B) 109.472 yes
C(3) C(8) H(8C) 109.466 yes
H(8A) C(8) H(8B) 109.479 yes
H(8A) C(8) H(8C) 109.481 yes
H(8B) C(8) H(8C) 109.455 yes
C(4) C(9) H(9A) 109.473 yes
C(4) C(9) H(9B) 109.460 yes
C(4) C(9) H(9C) 109.475 yes
H(9A) C(9) H(9B) 109.474 yes
H(9A) C(9) H(9C) 109.471 yes
H(9B) C(9) H(9C) 109.475 yes
C(5) C(10) H(10A) 109.475 yes
C(5) C(10) H(10B) 109.466 yes
C(5) C(10) H(10C) 109.476 yes
H(10A) C(10) H(10B) 109.471 yes
H(10A) C(10) H(10C) 109.472 yes
H(10B) C(10) H(10C) 109.468 yes
N(1) C(11) H(11) 119.061 yes
C(12) C(11) H(11) 119.055 yes
C(11) C(12) H(12) 120.521 yes
C(13) C(12) H(12) 120.517 yes
C(12) C(13) H(13) 119.710 yes
C(14) C(13) H(13) 119.720 yes
C(13) C(14) H(14) 120.179 yes
C(15) C(14) H(14) 120.180 yes
C(16) C(17) H(17) 118.792 yes
C(18) C(17) H(17) 118.811 yes
C(17) C(18) H(18) 120.809 yes
C(19) C(18) H(18) 120.822 yes
C(18) C(19) H(19) 119.724 yes
C(20) C(19) H(19) 119.705 yes
C(19) C(20) H(20) 119.100 yes
C(21) C(20) H(20) 119.074 yes
N(2) C(22) H(22) 107.757 yes
C(21) C(22) H(22) 107.764 yes
C(23) C(22) H(22) 107.756 yes
C(23) C(24) H(24) 120.023 yes
C(25) C(24) H(24) 120.030 yes
C(24) C(25) H(25) 119.539 yes
C(26) C(25) H(25) 119.549 yes
C(26) C(27) H(27) 120.690 yes
C(28) C(27) H(27) 120.692 yes
C(23) C(28) H(28) 118.964 yes
C(27) C(28) H(28) 118.959 yes
C(31) C(32) H(32A) 109.468 yes
C(31) C(32) H(32B) 109.465 yes
C(31) C(32) H(32C) 109.474 yes
H(32A) C(32) H(32B) 109.469 yes
H(32A) C(32) H(32C) 109.477 yes
H(32B) C(32) H(32C) 109.474 yes
C(31) C(33) H(33A) 109.471 yes
C(31) C(33) H(33B) 109.477 yes
C(31) C(33) H(33C) 109.474 yes
H(33A) C(33) H(33B) 109.463 yes
H(33A) C(33) H(33C) 109.469 yes
H(33B) C(33) H(33C) 109.473 yes
C(31) C(34) H(34A) 109.476 yes
C(31) C(34) H(34B) 109.468 yes
C(31) C(34) H(34C) 109.476 yes
H(34A) C(34) H(34B) 109.468 yes
H(34A) C(34) H(34C) 109.463 yes
H(34B) C(34) H(34C) 109.476 yes

loop_
_geom_bond_atom_site_label_1
_geom_bond_atom_site_label_2
_geom_bond_distance
_geom_bond_publ_flag
Sb(1) F(4) 1.876(6) yes
Sb(1) F(5) 1.865(6) yes
Sb(1) F(6) 1.867(6) yes
Sb(1) F(7) 1.872(7) yes
Sb(1) F(8) 1.868(9) yes
Sb(1) F(9) 1.833(9) yes
Rh(1) O(1) 2.142(9) yes
Rh(1) N(1) 2.148(8) yes
Rh(1) N(2) 2.128(9) yes
Rh(1) C(1) 2.162(13) yes
Rh(1) C(2) 2.175(12) yes
Rh(1) C(3) 2.110(10) yes
Rh(1) C(4) 2.140(10) yes
Rh(1) C(5) 2.168(13) yes
Rh(1) C(30) 2.507(16) yes
F(1) C(29) 1.36(2) yes
F(1') C(29) 1.28(2) yes
F(2) C(29) 1.35(3) yes
F(2') C(29) 1.37(3) yes
F(3) C(29) 1.39(2) yes
F(3') C(29) 1.32(3) yes
O(1) C(30) 1.302(15) yes
O(2) C(30) 1.290(19) yes
O(2) C(31) 1.480(19) yes
N(1) C(11) 1.334(14) yes
N(1) C(15) 1.386(14) yes
N(2) C(22) 1.454(13) yes
N(2) C(30) 1.416(18) yes
C(1) C(2) 1.418(13) yes
C(1) C(5) 1.458(16) yes
C(1) C(6) 1.515(16) yes
C(2) C(3) 1.436(15) yes
C(2) C(7) 1.478(14) yes
C(3) C(4) 1.438(13) yes
C(3) C(8) 1.489(13) yes
C(4) C(5) 1.413(16) yes
C(4) C(9) 1.514(16) yes
C(5) C(10) 1.459(14) yes
C(11) C(12) 1.377(14) yes
C(12) C(13) 1.363(16) yes
C(13) C(14) 1.369(16) yes
C(14) C(15) 1.388(14) yes
C(15) C(16) 1.478(16) yes
C(16) C(17) 1.394(19) yes
C(16) C(21) 1.411(15) yes
C(17) C(18) 1.381(16) yes
C(18) C(19) 1.395(16) yes
C(19) C(20) 1.364(20) yes
C(20) C(21) 1.424(16) yes
C(21) C(22) 1.507(18) yes
C(22) C(23) 1.502(14) yes
C(23) C(24) 1.389(14) yes
C(23) C(28) 1.373(16) yes
C(24) C(25) 1.390(16) yes
C(25) C(26) 1.378(18) yes
C(26) C(27) 1.404(16) yes
C(26) C(29) 1.484(19) yes
C(27) C(28) 1.388(16) yes
C(31) C(32) 1.55(2) yes
C(31) C(33) 1.503(19) yes
C(31) C(34) 1.490(18) yes
C(6) H(6A) 0.980 yes
C(6) H(6B) 0.980 yes
C(6) H(6C) 0.980 yes
C(7) H(7A) 0.980 yes
C(7) H(7B) 0.980 yes
C(7) H(7C) 0.980 yes
C(8) H(8A) 0.980 yes
C(8) H(8B) 0.980 yes
C(8) H(8C) 0.980 yes
C(9) H(9A) 0.980 yes
C(9) H(9B) 0.980 yes
C(9) H(9C) 0.980 yes
C(10) H(10A) 0.980 yes
C(10) H(10B) 0.980 yes
C(10) H(10C) 0.980 yes
C(11) H(11) 0.950 yes
C(12) H(12) 0.950 yes
C(13) H(13) 0.950 yes
C(14) H(14) 0.950 yes
C(17) H(17) 0.950 yes
C(18) H(18) 0.950 yes
C(19) H(19) 0.950 yes
C(20) H(20) 0.950 yes
C(22) H(22) 1.000 yes
C(24) H(24) 0.950 yes
C(25) H(25) 0.950 yes
C(27) H(27) 0.950 yes
C(28) H(28) 0.950 yes
C(32) H(32A) 0.980 yes
C(32) H(32B) 0.980 yes
C(32) H(32C) 0.980 yes
C(33) H(33A) 0.980 yes
C(33) H(33B) 0.980 yes
C(33) H(33C) 0.980 yes
C(34) H(34A) 0.980 yes
C(34) H(34B) 0.980 yes
C(34) H(34C) 0.980 yes

loop_
_geom_contact_atom_site_label_1
_geom_contact_atom_site_label_2
_geom_contact_distance
_geom_contact_publ_flag
_geom_contact_site_symmetry_2
Rh(1) C(16) 3.330(10) yes .
Rh(1) C(21) 3.413(11) yes .
F(1) C(25) 2.85(2) yes .
F(1) C(27) 3.566(18) yes .
F(1') C(25) 2.77(2) yes .
F(2) C(25) 3.048(19) yes .
F(2) C(27) 3.354(19) yes .
F(2') C(25) 3.46(2) yes .
F(2') C(27) 2.95(2) yes .
F(3) C(27) 2.714(19) yes .
F(3') C(25) 3.40(3) yes .
F(3') C(27) 2.93(2) yes .
O(1) C(9) 3.327(14) yes .
O(1) C(11) 3.147(12) yes .
O(1) C(22) 3.560(12) yes .
O(1) C(31) 2.763(20) yes .
O(1) C(33) 2.955(19) yes .
O(1) C(34) 2.895(19) yes .
O(2) C(22) 2.829(16) yes .
O(2) C(23) 3.261(14) yes .
N(1) C(6) 3.595(18) yes .
N(1) C(13) 2.743(13) yes .
N(1) C(17) 3.519(16) yes .
N(1) C(21) 3.210(13) yes .
N(1) C(22) 3.244(13) yes .
N(2) C(15) 3.219(12) yes .
N(2) C(16) 3.079(15) yes .
N(2) C(20) 3.454(15) yes .
N(2) C(24) 2.861(13) yes .
C(6) C(7) 3.233(14) yes .
C(6) C(10) 3.187(16) yes .
C(6) C(17) 3.432(16) yes .
C(7) C(8) 3.134(16) yes .
C(7) C(20) 3.574(15) yes .
C(8) C(9) 3.176(15) yes .
C(9) C(10) 3.186(16) yes .
C(11) C(14) 2.726(15) yes .
C(11) C(30) 3.526(16) yes .
C(12) C(15) 2.749(16) yes .
C(14) C(17) 3.060(17) yes .
C(14) C(21) 3.586(13) yes .
C(15) C(22) 2.988(14) yes .
C(16) C(19) 2.793(16) yes .
C(17) C(20) 2.745(15) yes .
C(18) C(21) 2.825(18) yes .
C(20) C(23) 2.858(18) yes .
C(20) C(24) 3.414(18) yes .
C(20) C(28) 3.422(20) yes .
C(21) C(24) 3.371(16) yes .
C(21) C(28) 3.270(18) yes .
C(23) C(26) 2.791(15) yes .
C(23) C(30) 3.288(17) yes .
C(24) C(27) 2.783(18) yes .
C(25) C(28) 2.747(15) yes .
C(30) C(32) 3.59(2) yes .
C(30) C(33) 2.94(2) yes .
C(30) C(34) 3.01(2) yes .
F(1) C(8) 3.45(2) yes 2_756
F(1) C(24) 3.523(19) yes 2_756
F(1') C(24) 3.47(2) yes 2_756
F(1') C(33) 3.46(2) yes 2_756
F(2) C(25) 3.50(2) yes 2_756
F(2') C(25) 3.22(2) yes 2_756
F(3) C(25) 3.331(18) yes 2_756
F(3) C(32) 3.42(3) yes 3_776
F(3) C(33) 3.44(2) yes 1_565
F(3') C(24) 3.59(2) yes 2_756
F(3') C(32) 3.16(3) yes 3_776
F(4) O(1) 3.459(9) yes .
F(4) C(9) 3.538(13) yes .
F(4) C(10) 3.596(15) yes .
F(4) C(11) 3.499(12) yes .
F(5) C(2) 3.124(13) yes 4_554
F(5) C(3) 3.342(14) yes 4_554
F(5) C(7) 3.314(12) yes 4_554
F(5) C(28) 3.336(11) yes 1_545
F(6) C(1) 3.166(15) yes 4_554
F(6) C(6) 3.150(14) yes 4_554
F(6) C(12) 3.337(11) yes 2_645
F(6) C(13) 3.187(12) yes 2_645
F(7) C(6) 3.027(14) yes 3_666
F(7) C(11) 3.172(12) yes .
F(7) C(12) 3.203(13) yes .
F(8) C(10) 3.509(13) yes .
F(8) C(14) 3.515(13) yes 1_545
F(8) C(16) 3.296(12) yes 1_545
F(8) C(17) 3.218(14) yes 1_545
F(8) C(17) 3.516(16) yes 3_666
F(8) C(18) 3.521(15) yes 1_545
F(8) C(18) 3.556(14) yes 3_666
F(8) C(21) 3.583(12) yes 1_545
F(9) C(3) 3.487(14) yes 4_554
F(9) C(4) 2.980(15) yes 4_554
F(9) C(5) 3.118(14) yes 4_554
F(9) C(9) 3.430(17) yes 4_554
F(9) C(10) 3.571(13) yes 4_554
F(9) C(19) 3.553(13) yes 4_564
O(1) F(4) 3.459(9) yes .
C(1) F(6) 3.166(15) yes 4_555
C(2) F(5) 3.124(13) yes 4_555
C(3) F(5) 3.342(14) yes 4_555
C(3) F(9) 3.487(14) yes 4_555
C(4) F(9) 2.980(15) yes 4_555
C(5) F(9) 3.118(14) yes 4_555
C(6) F(6) 3.150(14) yes 4_555
C(6) F(7) 3.027(14) yes 3_666
C(7) F(5) 3.314(12) yes 4_555
C(8) F(1) 3.45(2) yes 2_746
C(9) F(4) 3.538(13) yes .
C(9) F(9) 3.430(17) yes 4_555
C(10) F(4) 3.596(15) yes .
C(10) F(8) 3.509(13) yes .
C(10) F(9) 3.571(13) yes 4_555
C(11) F(4) 3.499(12) yes .
C(11) F(7) 3.172(12) yes .
C(12) F(6) 3.337(11) yes 2_655
C(12) F(7) 3.203(13) yes .
C(13) F(6) 3.187(12) yes 2_655
C(14) F(8) 3.515(13) yes 1_565
C(16) F(8) 3.296(12) yes 1_565
C(17) F(8) 3.218(14) yes 1_565
C(17) F(8) 3.516(16) yes 3_666
C(18) F(8) 3.521(15) yes 1_565
C(18) F(8) 3.556(14) yes 3_666
C(19) F(9) 3.553(13) yes 4_565
C(21) F(8) 3.583(12) yes 1_565
C(24) F(1) 3.523(19) yes 2_746
C(24) F(1') 3.47(2) yes 2_746
C(24) F(3') 3.59(2) yes 2_746
C(25) F(2) 3.50(2) yes 2_746
C(25) F(2') 3.22(2) yes 2_746
C(25) F(3) 3.331(18) yes 2_746
C(28) F(5) 3.336(11) yes 1_565
C(32) F(3) 3.42(3) yes 3_776
C(32) F(3') 3.16(3) yes 3_776
C(33) F(1') 3.46(2) yes 2_746
C(33) F(3) 3.44(2) yes 1_545
Rh(1) H(6A) 3.3135 yes .
Rh(1) H(7A) 3.2477 yes .
Rh(1) H(8B) 3.2711 yes .
Rh(1) H(8C) 3.5990 yes .
Rh(1) H(9A) 3.1788 yes .
Rh(1) H(10B) 3.2880 yes .
Rh(1) H(11) 2.9874 yes .
F(1) H(25) 2.6149 yes .
F(1') H(25) 2.4482 yes .
F(2) H(25) 2.9969 yes .
F(2) H(27) 3.5101 yes .
F(2') H(27) 2.8191 yes .
F(3) H(27) 2.3872 yes .
F(3') H(25) 3.5934 yes .
F(3') H(27) 2.8206 yes .
O(1) H(9A) 2.8110 yes .
O(1) H(9C) 3.4851 yes .
O(1) H(11) 2.8237 yes .
O(1) H(33B) 2.3475 yes .
O(1) H(33C) 3.4387 yes .
O(1) H(34A) 2.2573 yes .
O(1) H(34C) 3.3845 yes .
O(2) H(22) 2.5791 yes .
O(2) H(32A) 3.2126 yes .
O(2) H(32B) 2.4444 yes .
O(2) H(32C) 2.5953 yes .
O(2) H(33A) 3.2784 yes .
O(2) H(33B) 2.6455 yes .
O(2) H(33C) 2.6001 yes .
O(2) H(34A) 2.6736 yes .
O(2) H(34B) 3.3134 yes .
O(2) H(34C) 2.6972 yes .
N(1) H(6A) 3.2379 yes .
N(1) H(10B) 3.5462 yes .
N(1) H(12) 3.2224 yes .
N(1) H(14) 3.2545 yes .
N(1) H(22) 3.0474 yes .
N(2) H(7A) 3.2003 yes .
N(2) H(8B) 3.2082 yes .
N(2) H(24) 2.5435 yes .
C(1) H(7A) 3.2043 yes .
C(1) H(7B) 3.2121 yes .
C(1) H(7C) 2.6813 yes .
C(1) H(10A) 3.2046 yes .
C(1) H(10B) 3.2484 yes .
C(1) H(10C) 2.6867 yes .
C(2) H(6A) 2.8903 yes .
C(2) H(6B) 2.8843 yes .
C(2) H(6C) 3.3884 yes .
C(2) H(8A) 2.8550 yes .
C(2) H(8B) 2.8510 yes .
C(2) H(8C) 3.3746 yes .
C(3) H(7A) 2.8270 yes .
C(3) H(7B) 2.8341 yes .
C(3) H(7C) 3.3604 yes .
C(3) H(9A) 3.1837 yes .
C(3) H(9B) 3.2372 yes .
C(3) H(9C) 2.6425 yes .
C(4) H(8A) 3.1822 yes .
C(4) H(8B) 3.2768 yes .
C(4) H(8C) 2.7044 yes .
C(4) H(10A) 2.8272 yes .
C(4) H(10B) 2.8394 yes .
C(4) H(10C) 3.3402 yes .
C(5) H(6A) 3.2476 yes .
C(5) H(6B) 3.2200 yes .
C(5) H(6C) 2.6629 yes .
C(5) H(9A) 2.8724 yes .
C(5) H(9B) 2.8728 yes .
C(5) H(9C) 3.3782 yes .
C(5) H(11) 3.5173 yes .
C(6) H(7C) 2.8134 yes .
C(6) H(10C) 2.7491 yes .
C(6) H(17) 3.3556 yes .
C(7) H(6A) 3.2138 yes .
C(7) H(6B) 3.2166 yes .
C(7) H(8A) 3.1279 yes .
C(7) H(8B) 3.0702 yes .
C(8) H(7A) 3.1100 yes .
C(8) H(7B) 3.0745 yes .
C(8) H(9C) 2.7234 yes .
C(9) H(8C) 2.7475 yes .
C(9) H(10A) 3.1755 yes .
C(9) H(10B) 3.1351 yes .
C(10) H(6C) 2.7446 yes .
C(10) H(9A) 3.1977 yes .
C(10) H(9B) 3.1365 yes .
C(10) H(11) 3.3249 yes .
C(11) H(10B) 3.1982 yes .
C(11) H(13) 3.2209 yes .
C(11) H(34A) 3.3653 yes .
C(12) H(14) 3.2294 yes .
C(13) H(11) 3.2148 yes .
C(14) H(12) 3.2323 yes .
C(14) H(17) 2.8723 yes .
C(14) H(22) 3.4309 yes .
C(15) H(6A) 3.1164 yes .
C(15) H(11) 3.2101 yes .
C(15) H(13) 3.2418 yes .
C(15) H(17) 2.5797 yes .
C(15) H(22) 2.7041 yes .
C(16) H(6A) 2.7566 yes .
C(16) H(14) 2.6603 yes .
C(16) H(18) 3.2864 yes .
C(16) H(20) 3.2783 yes .
C(16) H(22) 2.6631 yes .
C(17) H(6A) 2.4539 yes .
C(17) H(7C) 3.5440 yes .
C(17) H(14) 2.9294 yes .
C(17) H(19) 3.2436 yes .
C(18) H(6A) 3.1391 yes .
C(18) H(7C) 3.3020 yes .
C(18) H(20) 3.2474 yes .
C(19) H(7A) 3.3553 yes .
C(19) H(7C) 3.2165 yes .
C(19) H(17) 3.2388 yes .
C(20) H(7A) 2.8992 yes .
C(20) H(7C) 3.3779 yes .
C(20) H(18) 3.2543 yes .
C(20) H(22) 3.2283 yes .
C(20) H(24) 3.5833 yes .
C(20) H(28) 3.5969 yes .
C(21) H(7A) 3.0246 yes .
C(21) H(7C) 3.5582 yes .
C(21) H(17) 3.2728 yes .
C(21) H(19) 3.2892 yes .
C(21) H(24) 3.4585 yes .
C(21) H(28) 3.2846 yes .
C(22) H(7A) 3.5754 yes .
C(22) H(20) 2.7127 yes .
C(22) H(24) 2.6745 yes .
C(22) H(28) 2.6328 yes .
C(23) H(20) 2.4910 yes .
C(23) H(25) 3.2609 yes .
C(23) H(27) 3.2704 yes .
C(24) H(20) 2.8132 yes .
C(24) H(22) 3.2552 yes .
C(24) H(28) 3.2350 yes .
C(25) H(20) 3.5094 yes .
C(25) H(27) 3.2641 yes .
C(26) H(24) 3.2617 yes .
C(26) H(28) 3.2577 yes .
C(27) H(25) 3.2611 yes .
C(28) H(20) 2.9918 yes .
C(28) H(22) 2.5921 yes .
C(28) H(24) 3.2392 yes .
C(29) H(25) 2.6257 yes .
C(29) H(27) 2.6835 yes .
C(30) H(11) 3.5305 yes .
C(30) H(22) 2.4986 yes .
C(30) H(24) 3.3821 yes .
C(30) H(33B) 2.6975 yes .
C(30) H(33C) 3.1682 yes .
C(30) H(34A) 2.7527 yes .
C(30) H(34C) 3.3029 yes .
C(32) H(33A) 2.7381 yes .
C(32) H(33B) 3.3545 yes .
C(32) H(33C) 2.6443 yes .
C(32) H(34A) 3.3634 yes .
C(32) H(34B) 2.7686 yes .
C(32) H(34C) 2.6563 yes .
C(33) H(32A) 2.6654 yes .
C(33) H(32B) 2.7395 yes .
C(33) H(32C) 3.3457 yes .
C(33) H(34A) 2.6777 yes .
C(33) H(34B) 2.6134 yes .
C(33) H(34C) 3.3011 yes .
C(34) H(32A) 2.7855 yes .
C(34) H(32B) 3.3508 yes .
C(34) H(32C) 2.6683 yes .
C(34) H(33A) 2.6338 yes .
C(34) H(33B) 2.6625 yes .
C(34) H(33C) 3.2995 yes .
H(6A) H(7C) 2.6600 yes .
H(6A) H(10C) 3.4142 yes .
H(6A) H(17) 2.4102 yes .
H(6A) H(18) 3.4597 yes .
H(6B) H(7C) 2.6681 yes .
H(6B) H(10C) 3.3659 yes .
H(6C) H(10A) 3.3626 yes .
H(6C) H(10B) 3.4105 yes .
H(6C) H(10C) 2.0663 yes .
H(7A) H(8A) 3.2479 yes .
H(7A) H(8B) 2.7416 yes .
H(7A) H(20) 3.0787 yes .
H(7A) H(24) 3.2246 yes .
H(7B) H(8A) 2.7636 yes .
H(7B) H(8B) 3.1163 yes .
H(7C) H(19) 3.5723 yes .
H(8A) H(9C) 3.3078 yes .
H(8B) H(9C) 3.4220 yes .
H(8B) H(24) 2.8955 yes .
H(8C) H(9A) 3.3584 yes .
H(8C) H(9B) 3.4150 yes .
H(8C) H(9C) 2.0549 yes .
H(9A) H(10A) 3.3287 yes .
H(9A) H(10B) 2.8472 yes .
H(9B) H(10A) 2.8266 yes .
H(9B) H(10B) 3.1805 yes .
H(10B) H(11) 2.6042 yes .
H(10C) H(11) 3.5256 yes .
H(11) H(12) 2.3208 yes .
H(11) H(34A) 2.9211 yes .
H(12) H(13) 2.3164 yes .
H(13) H(14) 2.3173 yes .
H(14) H(17) 2.7027 yes .
H(17) H(18) 2.3263 yes .
H(18) H(19) 2.3526 yes .
H(19) H(20) 2.2974 yes .
H(20) H(22) 3.4659 yes .
H(20) H(24) 3.1012 yes .
H(20) H(28) 3.3742 yes .
H(22) H(24) 3.5244 yes .
H(22) H(28) 2.4067 yes .
H(24) H(25) 2.3339 yes .
H(27) H(28) 2.3335 yes .
H(32A) H(33A) 2.5338 yes .
H(32A) H(33B) 3.5879 yes .
H(32A) H(33C) 2.8548 yes .
H(32A) H(34B) 2.6766 yes .
H(32A) H(34C) 3.0160 yes .
H(32B) H(33A) 3.1049 yes .
H(32B) H(33B) 3.5987 yes .
H(32B) H(33C) 2.5130 yes .
H(32B) H(34C) 3.5221 yes .
H(32C) H(33A) 3.5937 yes .
H(32C) H(33C) 3.5602 yes .
H(32C) H(34A) 3.5459 yes .
H(32C) H(34B) 3.0050 yes .
H(32C) H(34C) 2.4293 yes .
H(33A) H(34A) 2.9632 yes .
H(33A) H(34B) 2.4131 yes .
H(33A) H(34C) 3.5142 yes .
H(33B) H(34A) 2.5134 yes .
H(33B) H(34B) 2.9102 yes .
H(33B) H(34C) 3.5669 yes .
H(33C) H(34A) 3.5684 yes .
H(33C) H(34B) 3.5066 yes .
Sb(1) H(10B) 3.4639 yes .
Sb(1) H(11) 3.5241 yes .
F(1) H(8B) 2.7857 yes 2_756
F(1) H(8C) 3.2313 yes 2_756
F(1) H(24) 2.8675 yes 2_756
F(1) H(33C) 3.1627 yes 2_756
F(1') H(8B) 3.5483 yes 2_756
F(1') H(24) 3.0175 yes 2_756
F(1') H(33B) 3.5011 yes 2_756
F(1') H(33C) 2.6251 yes 2_756
F(2) H(8C) 3.4866 yes 1_565
F(2) H(9C) 3.3019 yes 1_565
F(2) H(24) 3.5380 yes 2_756
F(2) H(25) 3.2083 yes 2_756
F(2) H(33C) 3.3270 yes 2_756
F(2') H(8C) 3.2886 yes 1_565
F(2') H(9C) 3.0417 yes 1_565
F(2') H(24) 3.5723 yes 2_756
F(2') H(25) 2.6591 yes 2_756
F(2') H(33B) 3.2799 yes 1_565
F(3) H(24) 3.2669 yes 2_756
F(3) H(25) 2.5987 yes 2_756
F(3) H(32A) 2.7750 yes 3_776
F(3) H(32B) 3.4432 yes 3_776
F(3) H(32C) 3.5403 yes 3_776
F(3) H(33A) 3.3108 yes 1_565
F(3) H(33B) 2.9897 yes 1_565
F(3) H(33C) 3.4657 yes 1_565
F(3') H(8B) 3.0939 yes 2_756
F(3') H(24) 2.9664 yes 2_756
F(3') H(25) 3.0626 yes 2_756
F(3') H(32A) 2.7650 yes 3_776
F(3') H(32B) 3.1472 yes 3_776
F(3') H(32C) 3.0480 yes 3_776
F(4) H(9A) 2.6315 yes .
F(4) H(10B) 2.6660 yes .
F(4) H(11) 2.5506 yes .
F(4) H(28) 2.9818 yes 1_545
F(4) H(34A) 3.0850 yes .
F(5) H(7B) 2.7033 yes 4_554
F(5) H(8A) 3.0586 yes 4_554
F(5) H(14) 3.3614 yes 1_545
F(5) H(22) 2.9236 yes 1_545
F(5) H(28) 2.4106 yes 1_545
F(6) H(6B) 2.5434 yes 4_554
F(6) H(6C) 3.3637 yes 4_554
F(6) H(12) 2.9642 yes 2_645
F(6) H(13) 2.6654 yes 2_645
F(6) H(14) 2.8856 yes 1_545
F(6) H(18) 3.0174 yes 3_666
F(7) H(6A) 2.9870 yes 3_666
F(7) H(6B) 2.5644 yes 3_666
F(7) H(6C) 3.0334 yes 3_666
F(7) H(10B) 2.9978 yes .
F(7) H(11) 2.6229 yes .
F(7) H(12) 2.7020 yes .
F(7) H(13) 2.7309 yes 2_645
F(8) H(10A) 3.3508 yes .
F(8) H(10B) 2.8393 yes .
F(8) H(14) 2.7533 yes 1_545
F(8) H(17) 3.4892 yes 1_545
F(8) H(17) 2.8379 yes 3_666
F(8) H(18) 2.9436 yes 3_666
F(9) H(9B) 2.9630 yes 4_554
F(9) H(10A) 3.0423 yes 4_554
F(9) H(19) 2.6316 yes 4_564
O(2) H(7B) 3.5290 yes 4_564
C(6) H(10C) 3.5843 yes 3_666
C(6) H(12) 3.5930 yes 3_666
C(6) H(13) 3.3436 yes 4_565
C(7) H(32C) 3.4207 yes 4_565
C(7) H(34C) 3.0730 yes 4_565
C(8) H(32C) 3.2524 yes 4_565
C(9) H(19) 3.5451 yes 1_545
C(9) H(20) 3.1416 yes 1_545
C(10) H(17) 3.4715 yes 3_666
C(11) H(6C) 3.3273 yes 3_666
C(12) H(6B) 3.3807 yes 3_666
C(12) H(6C) 3.1710 yes 3_666
C(12) H(7C) 3.1274 yes 4_564
C(12) H(18) 3.5703 yes 4_564
C(12) H(19) 3.5421 yes 4_564
C(13) H(6B) 3.2602 yes 4_564
C(13) H(7B) 3.5302 yes 4_564
C(13) H(7C) 2.8413 yes 4_564
C(13) H(10C) 3.5255 yes 3_666
C(14) H(7B) 3.5894 yes 4_564
C(14) H(7C) 3.4602 yes 4_564
C(14) H(10A) 3.5953 yes 3_666
C(14) H(10C) 3.4521 yes 3_666
C(14) H(18) 3.4210 yes 3_676
C(18) H(10A) 3.2758 yes 1_565
C(18) H(12) 3.1840 yes 4_565
C(18) H(14) 3.4056 yes 3_676
C(18) H(17) 3.5370 yes 3_676
C(19) H(9B) 2.9252 yes 1_565
C(19) H(10A) 2.9976 yes 1_565
C(19) H(12) 3.2112 yes 4_565
C(19) H(34C) 3.5963 yes 4_565
C(20) H(9B) 2.7980 yes 1_565
C(20) H(34C) 3.4307 yes 4_565
C(25) H(32A) 3.4218 yes 4_565
C(27) H(9A) 3.2307 yes 1_565
C(27) H(9C) 3.4504 yes 1_565
C(28) H(9A) 3.4096 yes 1_565
C(29) H(24) 3.4588 yes 2_756
C(29) H(25) 3.3988 yes 2_756
C(32) H(8B) 3.5128 yes 4_564
C(32) H(24) 3.5839 yes 4_564
C(32) H(33A) 3.5577 yes 3_766
C(33) H(32A) 3.4641 yes 3_766
C(33) H(33A) 3.5082 yes 3_766
C(34) H(7A) 3.4929 yes 4_564
H(6A) F(7) 2.9870 yes 3_666
H(6A) H(10C) 3.3192 yes 3_666
H(6A) H(13) 3.3113 yes 4_565
H(6B) F(6) 2.5434 yes 4_555
H(6B) F(7) 2.5644 yes 3_666
H(6B) C(12) 3.3807 yes 3_666
H(6B) C(13) 3.2602 yes 4_565
H(6B) H(12) 3.0117 yes 3_666
H(6B) H(13) 2.5506 yes 4_565
H(6B) H(14) 3.4379 yes 4_565
H(6C) F(6) 3.3637 yes 4_555
H(6C) F(7) 3.0334 yes 3_666
H(6C) C(11) 3.3273 yes 3_666
H(6C) C(12) 3.1710 yes 3_666
H(6C) H(6C) 3.4703 yes 3_666
H(6C) H(10B) 3.4629 yes 3_666
H(6C) H(10C) 2.9429 yes 3_666
H(6C) H(11) 3.5092 yes 3_666
H(6C) H(12) 3.2575 yes 3_666
H(7A) C(34) 3.4929 yes 4_565
H(7A) H(32C) 2.8825 yes 4_565
H(7A) H(34C) 2.5416 yes 4_565
H(7B) F(5) 2.7033 yes 4_555
H(7B) O(2) 3.5290 yes 4_565
H(7B) C(13) 3.5302 yes 4_565
H(7B) C(14) 3.5894 yes 4_565
H(7B) H(22) 2.9919 yes 4_565
H(7B) H(32C) 3.0748 yes 4_565
H(7B) H(34C) 2.9398 yes 4_565
H(7C) C(12) 3.1274 yes 4_565
H(7C) C(13) 2.8413 yes 4_565
H(7C) C(14) 3.4602 yes 4_565
H(7C) H(12) 3.2606 yes 4_565
H(7C) H(13) 2.7680 yes 4_565
H(7C) H(34C) 3.2657 yes 4_565
H(8A) F(5) 3.0586 yes 4_555
H(8A) H(28) 3.2469 yes 4_565
H(8A) H(32C) 3.0040 yes 4_565
H(8B) F(1) 2.7857 yes 2_746
H(8B) F(1') 3.5483 yes 2_746
H(8B) F(3') 3.0939 yes 2_746
H(8B) C(32) 3.5128 yes 4_565
H(8B) H(32C) 2.6246 yes 4_565
H(8C) F(1) 3.2313 yes 2_746
H(8C) F(2) 3.4866 yes 1_545
H(8C) F(2') 3.2886 yes 1_545
H(9A) F(4) 2.6315 yes .
H(9A) C(27) 3.2307 yes 1_545
H(9A) C(28) 3.4096 yes 1_545
H(9A) H(20) 3.3264 yes 1_545
H(9A) H(27) 3.0904 yes 1_545
H(9A) H(28) 3.4106 yes 1_545
H(9B) F(9) 2.9630 yes 4_555
H(9B) C(19) 2.9252 yes 1_545
H(9B) C(20) 2.7980 yes 1_545
H(9B) H(19) 2.6053 yes 1_545
H(9B) H(20) 2.3061 yes 1_545
H(9C) F(2) 3.3019 yes 1_545
H(9C) F(2') 3.0417 yes 1_545
H(9C) C(27) 3.4504 yes 1_545
H(9C) H(20) 3.4217 yes 1_545
H(9C) H(27) 3.4694 yes 1_545
H(10A) F(8) 3.3508 yes .
H(10A) F(9) 3.0423 yes 4_555
H(10A) C(14) 3.5953 yes 3_666
H(10A) C(18) 3.2758 yes 1_545
H(10A) C(19) 2.9976 yes 1_545
H(10A) H(14) 3.5052 yes 3_666
H(10A) H(17) 3.2235 yes 3_666
H(10A) H(18) 3.2592 yes 1_545
H(10A) H(19) 2.7509 yes 1_545
H(10B) Sb(1) 3.4639 yes .
H(10B) F(4) 2.6660 yes .
H(10B) F(7) 2.9978 yes .
H(10B) F(8) 2.8393 yes .
H(10B) H(6C) 3.4629 yes 3_666
H(10B) H(17) 3.4253 yes 3_666
H(10C) C(6) 3.5843 yes 3_666
H(10C) C(13) 3.5255 yes 3_666
H(10C) C(14) 3.4521 yes 3_666
H(10C) H(6A) 3.3192 yes 3_666
H(10C) H(6C) 2.9429 yes 3_666
H(10C) H(17) 3.1915 yes 3_666
H(11) Sb(1) 3.5241 yes .
H(11) F(4) 2.5506 yes .
H(11) F(7) 2.6229 yes .
H(11) H(6C) 3.5092 yes 3_666
H(12) F(6) 2.9642 yes 2_655
H(12) F(7) 2.7020 yes .
H(12) C(6) 3.5930 yes 3_666
H(12) C(18) 3.1840 yes 4_564
H(12) C(19) 3.2112 yes 4_564
H(12) H(6B) 3.0117 yes 3_666
H(12) H(6C) 3.2575 yes 3_666
H(12) H(7C) 3.2606 yes 4_564
H(12) H(18) 2.7705 yes 4_564
H(12) H(19) 2.8193 yes 4_564
H(13) F(6) 2.6654 yes 2_655
H(13) F(7) 2.7309 yes 2_655
H(13) C(6) 3.3436 yes 4_564
H(13) H(6A) 3.3113 yes 4_564
H(13) H(6B) 2.5506 yes 4_564
H(13) H(7C) 2.7680 yes 4_564
H(13) H(18) 3.4779 yes 4_564
H(14) F(5) 3.3614 yes 1_565
H(14) F(6) 2.8856 yes 1_565
H(14) F(8) 2.7533 yes 1_565
H(14) C(18) 3.4056 yes 3_676
H(14) H(6B) 3.4379 yes 4_564
H(14) H(10A) 3.5052 yes 3_666
H(14) H(18) 2.5628 yes 3_676
H(17) F(8) 3.4892 yes 1_565
H(17) F(8) 2.8379 yes 3_666
H(17) C(10) 3.4715 yes 3_666
H(17) C(18) 3.5370 yes 3_676
H(17) H(10A) 3.2235 yes 3_666
H(17) H(10B) 3.4253 yes 3_666
H(17) H(10C) 3.1915 yes 3_666
H(17) H(17) 3.4299 yes 3_676
H(17) H(18) 3.3000 yes 3_676
H(18) F(6) 3.0174 yes 3_666
H(18) F(8) 2.9436 yes 3_666
H(18) C(12) 3.5703 yes 4_565
H(18) C(14) 3.4210 yes 3_676
H(18) H(10A) 3.2592 yes 1_565
H(18) H(12) 2.7705 yes 4_565
H(18) H(13) 3.4779 yes 4_565
H(18) H(14) 2.5628 yes 3_676
H(18) H(17) 3.3000 yes 3_676
H(19) F(9) 2.6316 yes 4_565
H(19) C(9) 3.5451 yes 1_565
H(19) C(12) 3.5421 yes 4_565
H(19) H(9B) 2.6053 yes 1_565
H(19) H(10A) 2.7509 yes 1_565
H(19) H(12) 2.8193 yes 4_565
H(19) H(34C) 3.3170 yes 4_565
H(20) C(9) 3.1416 yes 1_565
H(20) H(9A) 3.3264 yes 1_565
H(20) H(9B) 2.3061 yes 1_565
H(20) H(9C) 3.4217 yes 1_565
H(20) H(34B) 3.2780 yes 4_565
H(20) H(34C) 3.0556 yes 4_565
H(22) F(5) 2.9236 yes 1_565
H(22) H(7B) 2.9919 yes 4_564
H(24) F(1) 2.8675 yes 2_746
H(24) F(1') 3.0175 yes 2_746
H(24) F(2) 3.5380 yes 2_746
H(24) F(2') 3.5723 yes 2_746
H(24) F(3) 3.2669 yes 2_746
H(24) F(3') 2.9664 yes 2_746
H(24) C(29) 3.4588 yes 2_746
H(24) C(32) 3.5839 yes 4_565
H(24) H(32A) 3.2004 yes 4_565
H(24) H(32C) 3.0515 yes 4_565
H(25) F(2) 3.2083 yes 2_746
H(25) F(2') 2.6591 yes 2_746
H(25) F(3) 2.5987 yes 2_746
H(25) F(3') 3.0626 yes 2_746
H(25) C(29) 3.3988 yes 2_746
H(25) H(32A) 2.7780 yes 4_565
H(25) H(33C) 3.0577 yes 2_756
H(27) H(9A) 3.0904 yes 1_565
H(27) H(9C) 3.4694 yes 1_565
H(27) H(33A) 3.5061 yes 1_565
H(27) H(33B) 2.9557 yes 1_565
H(28) F(4) 2.9818 yes 1_565
H(28) F(5) 2.4106 yes 1_565
H(28) H(8A) 3.2469 yes 4_564
H(28) H(9A) 3.4106 yes 1_565
H(32A) F(3) 2.7750 yes 3_776
H(32A) F(3') 2.7650 yes 3_776
H(32A) C(25) 3.4218 yes 4_564
H(32A) C(33) 3.4641 yes 3_766
H(32A) H(24) 3.2004 yes 4_564
H(32A) H(25) 2.7780 yes 4_564
H(32A) H(33A) 2.9340 yes 3_766
H(32A) H(33C) 3.1851 yes 3_766
H(32B) F(3) 3.4432 yes 3_776
H(32B) F(3') 3.1472 yes 3_776
H(32B) H(33A) 3.3838 yes 3_766
H(32C) F(3) 3.5403 yes 3_776
H(32C) F(3') 3.0480 yes 3_776
H(32C) C(7) 3.4207 yes 4_564
H(32C) C(8) 3.2524 yes 4_564
H(32C) H(7A) 2.8825 yes 4_564
H(32C) H(7B) 3.0748 yes 4_564
H(32C) H(8A) 3.0040 yes 4_564
H(32C) H(8B) 2.6246 yes 4_564
H(32C) H(24) 3.0515 yes 4_564
H(33A) F(3) 3.3108 yes 1_545
H(33A) C(32) 3.5577 yes 3_766
H(33A) C(33) 3.5082 yes 3_766
H(33A) H(27) 3.5061 yes 1_545
H(33A) H(32A) 2.9340 yes 3_766
H(33A) H(32B) 3.3838 yes 3_766
H(33A) H(33A) 3.0318 yes 3_766
H(33A) H(33C) 3.1460 yes 3_766
H(33B) F(1') 3.5011 yes 2_746
H(33B) F(2') 3.2799 yes 1_545
H(33B) F(3) 2.9897 yes 1_545
H(33B) H(27) 2.9557 yes 1_545
H(33C) F(1) 3.1627 yes 2_746
H(33C) F(1') 2.6251 yes 2_746
H(33C) F(2) 3.3270 yes 2_746
H(33C) F(3) 3.4657 yes 1_545
H(33C) H(25) 3.0577 yes 2_746
H(33C) H(32A) 3.1851 yes 3_766
H(33C) H(33A) 3.1460 yes 3_766
H(34A) F(4) 3.0850 yes .
H(34B) H(20) 3.2780 yes 4_564
H(34C) C(7) 3.0730 yes 4_564
H(34C) C(19) 3.5963 yes 4_564
H(34C) C(20) 3.4307 yes 4_564
H(34C) H(7A) 2.5416 yes 4_564
H(34C) H(7B) 2.9398 yes 4_564
H(34C) H(7C) 3.2657 yes 4_564
H(34C) H(19) 3.3170 yes 4_564
H(34C) H(20) 3.0556 yes 4_564

loop_
_geom_torsion_atom_site_label_1
_geom_torsion_atom_site_label_2
_geom_torsion_atom_site_label_3
_geom_torsion_atom_site_label_4
_geom_torsion
_geom_torsion_publ_flag
O(1) Rh(1) N(1) C(11) 54.0(7) no
O(1) Rh(1) N(1) C(15) -124.9(7) no
N(1) Rh(1) O(1) C(30) 76.9(4) no
O(1) Rh(1) N(2) C(22) 133.0(9) no
O(1) Rh(1) N(2) C(30) 6.8(3) no
N(2) Rh(1) O(1) C(30) -7.4(3) no
O(1) Rh(1) C(1) C(2) 112.7(7) no
O(1) Rh(1) C(1) C(5) -6.9(10) no
O(1) Rh(1) C(1) C(6) -124.7(8) no
O(1) Rh(1) C(2) C(1) -143.8(4) no
O(1) Rh(1) C(2) C(3) -24.4(8) no
O(1) Rh(1) C(2) C(7) 93.1(8) no
C(2) Rh(1) O(1) C(30) -91.3(6) no
O(1) Rh(1) C(3) C(4) -79.5(4) no
O(1) Rh(1) C(3) C(8) 43.9(8) no
C(3) Rh(1) O(1) C(30) -107.2(4) no
O(1) Rh(1) C(4) C(3) 109.3(5) no
O(1) Rh(1) C(4) C(5) -129.3(4) no
O(1) Rh(1) C(4) C(9) -7.5(6) no
C(4) Rh(1) O(1) C(30) -146.3(4) no
O(1) Rh(1) C(5) C(4) 61.5(5) no
O(1) Rh(1) C(5) C(10) -60.2(10) no
O(1) Rh(1) C(30) O(2) 104(5) no
N(1) Rh(1) N(2) C(22) 43.9(8) no
N(1) Rh(1) N(2) C(30) -82.3(4) no
N(2) Rh(1) N(1) C(11) 119.5(7) no
N(2) Rh(1) N(1) C(15) -59.5(7) no
N(1) Rh(1) C(1) C(2) -141.3(4) no
N(1) Rh(1) C(1) C(5) 99.1(4) no
N(1) Rh(1) C(1) C(6) -18.7(7) no
C(1) Rh(1) N(1) C(11) -105.3(7) no
C(1) Rh(1) N(1) C(15) 75.8(8) no
N(1) Rh(1) C(2) C(1) 51.2(6) no
N(1) Rh(1) C(2) C(7) -72.0(8) no
C(2) Rh(1) N(1) C(11) -134.5(6) no
C(2) Rh(1) N(1) C(15) 46.5(9) no
N(1) Rh(1) C(4) C(3) -158.3(4) no
N(1) Rh(1) C(4) C(5) -36.9(8) no
N(1) Rh(1) C(4) C(9) 85.0(9) no
C(4) Rh(1) N(1) C(11) -42.7(11) no
C(4) Rh(1) N(1) C(15) 138.4(7) no
N(1) Rh(1) C(5) C(1) -89.4(4) no
N(1) Rh(1) C(5) C(4) 155.0(4) no
N(1) Rh(1) C(5) C(10) 33.3(10) no
C(5) Rh(1) N(1) C(11) -65.2(8) no
C(5) Rh(1) N(1) C(15) 115.9(7) no
N(1) Rh(1) C(30) O(1) -99.4(5) no
N(1) Rh(1) C(30) O(2) 4(4) no
N(1) Rh(1) C(30) N(2) 92.6(5) no
C(30) Rh(1) N(1) C(11) 84.9(7) no
C(30) Rh(1) N(1) C(15) -94.0(8) no
N(2) Rh(1) C(1) C(2) -50.5(6) no
N(2) Rh(1) C(1) C(6) 72.0(8) no
C(1) Rh(1) N(2) C(22) -53.7(10) no
N(2) Rh(1) C(2) C(1) 145.7(4) no
N(2) Rh(1) C(2) C(3) -94.9(4) no
N(2) Rh(1) C(2) C(7) 22.6(8) no
C(2) Rh(1) N(2) C(22) -83.6(9) no
C(2) Rh(1) N(2) C(30) 150.3(4) no
N(2) Rh(1) C(3) C(2) 97.0(4) no
N(2) Rh(1) C(3) C(4) -148.0(4) no
N(2) Rh(1) C(3) C(8) -24.6(8) no
C(3) Rh(1) N(2) C(22) -124.4(8) no
C(3) Rh(1) N(2) C(30) 109.4(4) no
N(2) Rh(1) C(4) C(3) 48.2(8) no
N(2) Rh(1) C(4) C(9) -68.5(8) no
C(4) Rh(1) N(2) C(22) -154.0(7) no
C(4) Rh(1) N(2) C(30) 79.9(7) no
N(2) Rh(1) C(30) O(2) -88(5) no
C(30) Rh(1) N(2) C(22) 126.2(11) no
C(1) Rh(1) C(2) C(3) 119.4(7) no
C(1) Rh(1) C(2) C(7) -123.1(10) no
C(2) Rh(1) C(1) C(5) -119.6(7) no
C(2) Rh(1) C(1) C(6) 122.6(10) no
C(1) Rh(1) C(3) C(2) -36.3(4) no
C(1) Rh(1) C(3) C(4) 78.6(5) no
C(1) Rh(1) C(3) C(8) -158.0(9) no
C(3) Rh(1) C(1) C(2) 37.2(4) no
C(3) Rh(1) C(1) C(5) -82.3(4) no
C(3) Rh(1) C(1) C(6) 159.8(8) no
C(1) Rh(1) C(4) C(3) -81.8(5) no
C(1) Rh(1) C(4) C(5) 39.5(4) no
C(4) Rh(1) C(1) C(2) 81.2(4) no
C(4) Rh(1) C(1) C(5) -38.4(3) no
C(4) Rh(1) C(1) C(6) -156.3(8) no
C(1) Rh(1) C(5) C(4) -115.6(7) no
C(1) Rh(1) C(5) C(10) 122.7(11) no
C(5) Rh(1) C(1) C(2) 119.6(7) no
C(5) Rh(1) C(1) C(6) -117.8(9) no
C(2) Rh(1) C(3) C(4) 114.9(7) no
C(2) Rh(1) C(3) C(8) -121.7(10) no
C(3) Rh(1) C(2) C(1) -119.4(7) no
C(3) Rh(1) C(2) C(7) 117.5(10) no
C(2) Rh(1) C(4) C(3) -39.3(4) no
C(2) Rh(1) C(4) C(5) 82.0(5) no
C(2) Rh(1) C(4) C(9) -156.1(8) no
C(4) Rh(1) C(2) C(1) -79.7(5) no
C(4) Rh(1) C(2) C(3) 39.7(4) no
C(4) Rh(1) C(2) C(7) 157.2(9) no
C(2) Rh(1) C(5) C(1) 36.2(4) no
C(2) Rh(1) C(5) C(4) -79.4(5) no
C(2) Rh(1) C(5) C(10) 158.9(10) no
C(5) Rh(1) C(2) C(1) -37.3(4) no
C(5) Rh(1) C(2) C(3) 82.1(5) no
C(2) Rh(1) C(30) O(1) 125.8(5) no
C(2) Rh(1) C(30) O(2) -130(4) no
C(2) Rh(1) C(30) N(2) -42.2(7) no
C(30) Rh(1) C(2) C(3) -71.6(6) no
C(30) Rh(1) C(2) C(7) 45.9(10) no
C(3) Rh(1) C(4) C(5) 121.3(9) no
C(3) Rh(1) C(4) C(9) -116.8(10) no
C(4) Rh(1) C(3) C(2) -114.9(8) no
C(4) Rh(1) C(3) C(8) 123.4(11) no
C(3) Rh(1) C(5) C(1) 79.2(5) no
C(3) Rh(1) C(5) C(4) -36.4(4) no
C(3) Rh(1) C(5) C(10) -158.1(11) no
C(5) Rh(1) C(3) C(2) -79.7(5) no
C(5) Rh(1) C(3) C(4) 35.3(5) no
C(5) Rh(1) C(3) C(8) 158.7(9) no
C(3) Rh(1) C(30) O(1) 84.9(5) no
C(3) Rh(1) C(30) N(2) -83.1(5) no
C(30) Rh(1) C(3) C(2) 132.7(4) no
C(30) Rh(1) C(3) C(4) -112.4(5) no
C(30) Rh(1) C(3) C(8) 11.0(9) no
C(4) Rh(1) C(5) C(1) 115.6(8) no
C(4) Rh(1) C(5) C(10) -121.7(13) no
C(5) Rh(1) C(4) C(3) -121.3(9) no
C(5) Rh(1) C(4) C(9) 121.9(9) no
C(4) Rh(1) C(30) O(1) 40.7(6) no
C(4) Rh(1) C(30) O(2) 144(4) no
C(4) Rh(1) C(30) N(2) -127.3(4) no
C(30) Rh(1) C(4) C(3) 89.4(6) no
C(30) Rh(1) C(4) C(5) -149.3(4) no
C(30) Rh(1) C(4) C(9) -27.4(8) no
C(5) Rh(1) C(30) O(1) 0.8(10) no
C(5) Rh(1) C(30) O(2) 104(4) no
C(30) Rh(1) C(5) C(4) 61.1(9) no
C(30) Rh(1) C(5) C(10) -60.6(13) no
Rh(1) O(1) C(30) N(2) 11.3(8) no
C(30) O(2) C(31) C(33) -61.7(13) no
C(30) O(2) C(31) C(34) 61.5(13) no
C(31) O(2) C(30) Rh(1) -104(5) no
C(31) O(2) C(30) O(1) -7.5(15) no
Rh(1) N(1) C(15) C(16) -3.4(14) no
C(11) N(1) C(15) C(14) 0.6(16) no
C(15) N(1) C(11) C(12) -0.4(17) no
Rh(1) N(2) C(22) C(21) 30.4(13) no
Rh(1) N(2) C(22) C(23) 155.7(7) no
Rh(1) N(2) C(30) O(1) -11.4(8) no
C(22) N(2) C(30) Rh(1) -137.2(9) no
C(22) N(2) C(30) O(1) -148.6(8) no
C(22) N(2) C(30) O(2) 29.4(14) no
C(30) N(2) C(22) C(21) 144.7(9) no
C(30) N(2) C(22) C(23) -90.1(11) no
Rh(1) C(1) C(2) C(3) -58.0(6) no
Rh(1) C(1) C(2) C(7) 120.8(10) no
Rh(1) C(1) C(5) C(4) 61.3(7) no
Rh(1) C(1) C(5) C(10) -123.2(12) no
C(2) C(1) C(5) Rh(1) -61.0(8) no
C(2) C(1) C(5) C(4) 0.3(13) no
C(5) C(1) C(2) Rh(1) 60.5(9) no
C(5) C(1) C(2) C(3) 2.5(13) no
C(6) C(1) C(2) Rh(1) -122.3(12) no
C(6) C(1) C(2) C(7) -1.5(19) no
C(6) C(1) C(5) Rh(1) 121.7(11) no
C(6) C(1) C(5) C(10) -1.5(19) no
Rh(1) C(2) C(3) C(4) -63.8(6) no
Rh(1) C(2) C(3) C(8) 123.9(10) no
C(1) C(2) C(3) Rh(1) 59.5(8) no
C(1) C(2) C(3) C(4) -4.3(12) no
C(7) C(2) C(3) Rh(1) -119.4(11) no
C(7) C(2) C(3) C(8) 4.5(17) no
Rh(1) C(3) C(4) C(5) -60.2(7) no
Rh(1) C(3) C(4) C(9) 115.4(10) no
C(2) C(3) C(4) Rh(1) 64.8(8) no
C(2) C(3) C(4) C(5) 4.7(12) no
C(8) C(3) C(4) Rh(1) -123.1(12) no
C(8) C(3) C(4) C(9) -7.7(18) no
Rh(1) C(4) C(5) Rh(1) 0(8012976) no
Rh(1) C(4) C(5) C(1) -61.5(7) no
Rh(1) C(4) C(5) C(10) 123.0(12) no
C(3) C(4) C(5) Rh(1) 58.5(8) no
C(3) C(4) C(5) C(1) -3.1(13) no
C(9) C(4) C(5) Rh(1) -116.9(12) no
C(9) C(4) C(5) C(10) 6(2) no
N(1) C(11) C(12) C(13) 0.3(19) no
C(11) C(12) C(13) C(14) -0.5(19) no
C(12) C(13) C(14) C(15) 0.8(19) no
C(13) C(14) C(15) N(1) -0.8(18) no
N(1) C(15) C(16) C(17) -120.1(11) no
N(1) C(15) C(16) C(21) 65.7(15) no
C(14) C(15) C(16) C(17) 56.9(15) no
C(14) C(15) C(16) C(21) -117.3(12) no
C(15) C(16) C(21) C(22) -0.1(15) no
C(17) C(16) C(21) C(20) -1.0(15) no
C(21) C(16) C(17) C(18) -4.2(16) no
C(16) C(17) C(18) C(19) 5.2(16) no
C(17) C(18) C(19) C(20) -0.8(16) no
C(18) C(19) C(20) C(21) -4.4(16) no
C(19) C(20) C(21) C(16) 5.2(15) no
C(16) C(21) C(22) N(2) -73.3(12) no
C(20) C(21) C(22) N(2) 113.8(10) no
C(20) C(21) C(22) C(23) -11.6(14) no
N(2) C(22) C(23) C(24) -29.0(16) no
N(2) C(22) C(23) C(28) 154.8(10) no
C(21) C(22) C(23) C(24) 92.9(11) no
C(21) C(22) C(23) C(28) -83.3(13) no
C(24) C(23) C(28) C(27) -1.6(19) no
C(28) C(23) C(24) C(25) 1.0(19) no
C(23) C(24) C(25) C(26) -1(2) no
C(24) C(25) C(26) C(27) 1(2) no
C(25) C(26) C(27) C(28) -1(2) no
C(25) C(26) C(29) F(1) 46(2) no
C(25) C(26) C(29) F(1') 3(2) no
C(25) C(26) C(29) F(2) -70.2(17) no
C(25) C(26) C(29) F(2') -122.4(14) no
C(25) C(26) C(29) F(3') 124.5(14) no
C(27) C(26) C(29) F(1) -139.1(14) no
C(27) C(26) C(29) F(2) 104.9(16) no
C(27) C(26) C(29) F(2') 53(2) no
C(27) C(26) C(29) F(3) -14(2) no
C(27) C(26) C(29) F(3') -60.3(18) no
C(26) C(27) C(28) C(23) 2(2) no
